data_2232650
loop_
_publ_author_name
'Huang, Lin'

_publ_section_title
;
 2,2'-(9,9-Dioctyl-9<i>H</i>-fluorene-2,7-diyl)bis(4,4,5,5-tetramethyl-1,3,2-dioxaborolane)
;
_journal_coeditor_code FF2043
_journal_issue 12
_journal_name_full 'Acta Crystallographica Section E'
_journal_page_first o3449
_journal_paper_doi 10.1107/S1600536811049452
_journal_volume 67
_journal_year 2011
_chemical_formula_iupac 'C41 H64 B2 O4'
_chemical_formula_moiety 'C41 H64 B2 O4'
_chemical_formula_sum 'C41 H64 B2 O4'
_chemical_formula_weight 642.54
_chemical_name_systematic
;
2,2'-(9,9-Dioctyl-9<i>H</i>-fluorene-2,7-diyl)bis(4,4,5,5-tetramethyl-1,3,2-
dioxaborolane)
;
_space_group_IT_number 2
_symmetry_cell_setting triclinic
_symmetry_space_group_name_Hall '-P 1'
_symmetry_space_group_name_H-M 'P -1'
_atom_sites_solution_hydrogens geom
_atom_sites_solution_primary direct
_atom_sites_solution_secondary difmap
_audit_creation_method SHELXL-97
_cell_angle_alpha 110.369(2)
_cell_angle_beta 90.183(2)
_cell_angle_gamma 115.632(2)
_cell_formula_units_Z 2
_cell_length_a 12.8429(16)
_cell_length_b 13.4909(17)
_cell_length_c 14.1641(18)
_cell_measurement_reflns_used 5599
_cell_measurement_temperature 296(2)
_cell_measurement_theta_max 30.25
_cell_measurement_theta_min 2.58
_cell_volume 2039.6(4)
_computing_cell_refinement 'SAINT (Bruker, 1999)'
_computing_data_collection 'SMART (Bruker, 2001)'
_computing_data_reduction 'SAINT (Bruker, 1999)'
_computing_molecular_graphics 'SHELXTL (Sheldrick, 2008)'
_computing_publication_material 'SHELXTL (Sheldrick, 2008)'
_computing_structure_refinement 'SHELXL97 (Sheldrick, 2008)'
_computing_structure_solution 'SHELXS97 (Sheldrick, 2008)'
_diffrn_ambient_temperature 296(2)
_diffrn_measured_fraction_theta_full 0.991
_diffrn_measured_fraction_theta_max 0.991
_diffrn_measurement_device_type 'Bruker SMART CCD area-detector'
_diffrn_measurement_method 'phi and omega scans'
_diffrn_radiation_monochromator graphite
_diffrn_radiation_source 'fine-focus sealed tube'
_diffrn_radiation_type MoK\a
_diffrn_radiation_wavelength 0.71073
_diffrn_reflns_av_R_equivalents 0.0232
_diffrn_reflns_av_sigmaI/netI 0.0358
_diffrn_reflns_limit_h_max 15
_diffrn_reflns_limit_h_min -15
_diffrn_reflns_limit_k_max 16
_diffrn_reflns_limit_k_min -16
_diffrn_reflns_limit_l_max 16
_diffrn_reflns_limit_l_min -16
_diffrn_reflns_number 15861
_diffrn_reflns_theta_full 25.01
_diffrn_reflns_theta_max 25.01
_diffrn_reflns_theta_min 1.56
_exptl_absorpt_coefficient_mu 0.064
_exptl_absorpt_correction_T_max 0.9480
_exptl_absorpt_correction_T_min 0.9172
_exptl_absorpt_correction_type multi-scan
_exptl_absorpt_process_details '(SADABS; Sheldrick, 1997)'
_exptl_crystal_colour yellow
_exptl_crystal_density_diffrn 1.046
_exptl_crystal_density_method 'not measured'
_exptl_crystal_description block
_exptl_crystal_F_000 704
_exptl_crystal_size_max 0.16
_exptl_crystal_size_mid 0.12
_exptl_crystal_size_min 0.10
_refine_diff_density_max 0.417
_refine_diff_density_min -0.389
_refine_ls_extinction_method none
_refine_ls_goodness_of_fit_ref 1.121
_refine_ls_hydrogen_treatment constr
_refine_ls_matrix_type full
_refine_ls_number_parameters 476
_refine_ls_number_reflns 7119
_refine_ls_number_restraints 44
_refine_ls_restrained_S_all 1.183
_refine_ls_R_factor_all 0.0782
_refine_ls_R_factor_gt 0.0591
_refine_ls_shift/su_max 0.000
_refine_ls_shift/su_mean 0.000
_refine_ls_structure_factor_coef Fsqd
_refine_ls_weighting_details 'calc w=1/[\s^2^(Fo^2^)+(0.1065P)^2^+0.2655P] where P=(Fo^2^+2Fc^2^)/3'
_refine_ls_weighting_scheme calc
_refine_ls_wR_factor_gt 0.1743
_refine_ls_wR_factor_ref 0.1887
_reflns_number_gt 5313
_reflns_number_total 7119
_reflns_threshold_expression I>2sigma(I)
_cod_data_source_file ff2043.cif
_cod_data_source_block I
_cod_database_code 2232650
_cod_database_fobs_code 2232650

loop_
_symmetry_equiv_pos_as_xyz
'x, y, z'
'-x, -y, -z'

loop_
_atom_site_type_symbol
_atom_site_label
_atom_site_fract_x
_atom_site_fract_y
_atom_site_fract_z
_atom_site_U_iso_or_equiv
_atom_site_adp_type
_atom_site_calc_flag
_atom_site_refinement_flags
_atom_site_occupancy
_atom_site_symmetry_multiplicity
_atom_site_disorder_assembly
_atom_site_disorder_group
C C1 1.3735(2) 0.3651(3) 0.3764(3) 0.0806(8) Uani d . 1 1 . .
H H1A 1.3487 0.3693 0.3145 0.121 Uiso calc R 1 1 . .
H H1B 1.4335 0.3400 0.3665 0.121 Uiso calc R 1 1 . .
H H1C 1.4041 0.4423 0.4311 0.121 Uiso calc R 1 1 . .
C C2 1.3038(3) 0.2702(3) 0.5025(2) 0.0933(10) Uani d . 1 1 . .
H H2A 1.3472 0.3498 0.5532 0.140 Uiso calc R 1 1 . .
H H2B 1.3519 0.2306 0.4918 0.140 Uiso calc R 1 1 . .
H H2C 1.2347 0.2271 0.5256 0.140 Uiso calc R 1 1 . .
C C3 1.2687(2) 0.2753(2) 0.40342(18) 0.0563(6) Uani d . 1 1 . .
C C4 1.2019(2) 0.15304(19) 0.31209(18) 0.0541(5) Uani d . 1 1 . .
C C5 1.2783(3) 0.1184(3) 0.2395(2) 0.0851(9) Uani d . 1 1 . .
H H5A 1.2299 0.0446 0.1833 0.128 Uiso calc R 1 1 . .
H H5B 1.3347 0.1089 0.2754 0.128 Uiso calc R 1 1 . .
H H5C 1.3186 0.1797 0.2140 0.128 Uiso calc R 1 1 . .
C C6 1.1277(3) 0.0521(3) 0.3440(3) 0.0920(10) Uani d . 1 1 . .
H H6A 1.0816 0.0760 0.3914 0.138 Uiso calc R 1 1 . .
H H6B 1.1778 0.0325 0.3763 0.138 Uiso calc R 1 1 . .
H H6C 1.0766 -0.0164 0.2848 0.138 Uiso calc R 1 1 . .
B B1 1.10573(19) 0.26359(19) 0.32660(17) 0.0416(5) Uani d . 1 1 . .
C C8 1.01169(16) 0.29926(17) 0.30368(14) 0.0387(4) Uani d . 1 1 . .
C C9 1.01592(17) 0.40754(17) 0.36800(14) 0.0421(5) Uani d . 1 1 . .
H H9 1.0777 0.4590 0.4232 0.051 Uiso calc R 1 1 . .
C C10 0.93147(17) 0.43989(16) 0.35192(14) 0.0410(4) Uani d . 1 1 . .
H H10 0.9364 0.5122 0.3955 0.049 Uiso calc R 1 1 . .
C C11 0.83889(15) 0.36303(15) 0.26974(13) 0.0335(4) Uani d . 1 1 . .
C C12 0.83306(15) 0.25488(15) 0.20272(13) 0.0339(4) Uani d . 1 1 . .
C C13 0.91887(16) 0.22385(16) 0.21998(14) 0.0379(4) Uani d . 1 1 . .
H H13 0.9148 0.1523 0.1756 0.045 Uiso calc R 1 1 . .
C C14 0.73640(15) 0.37181(16) 0.23552(13) 0.0348(4) Uani d . 1 1 . .
C C15 0.66891(15) 0.26943(15) 0.14792(13) 0.0349(4) Uani d . 1 1 . .
C C16 0.56717(16) 0.25641(17) 0.09998(14) 0.0395(4) Uani d . 1 1 . .
H H16 0.5223 0.1883 0.0420 0.047 Uiso calc R 1 1 . .
C C17 0.53113(17) 0.34486(18) 0.13794(15) 0.0425(5) Uani d . 1 1 . .
C C18 0.60018(18) 0.44592(18) 0.22592(16) 0.0457(5) Uani d . 1 1 . .
H H18 0.5768 0.5050 0.2520 0.055 Uiso calc R 1 1 . .
C C19 0.70171(17) 0.46038(17) 0.27493(15) 0.0417(4) Uani d . 1 1 . .
H H19 0.7462 0.5281 0.3333 0.050 Uiso calc R 1 1 . .
C C20 0.72435(15) 0.18565(15) 0.11903(13) 0.0357(4) Uani d . 1 1 . .
C C21 0.75758(17) 0.16625(17) 0.01160(14) 0.0417(4) Uani d . 1 1 . .
H H21A 0.8013 0.1211 0.0013 0.050 Uiso calc R 1 1 . .
H H21B 0.6856 0.1173 -0.0389 0.050 Uiso calc R 1 1 . .
C C22 0.82896(19) 0.27659(18) -0.00990(15) 0.0484(5) Uani d . 1 1 . .
H H22A 0.8983 0.3298 0.0432 0.058 Uiso calc R 1 1 . .
H H22B 0.7827 0.3180 -0.0079 0.058 Uiso calc R 1 1 . .
C C23 0.8663(2) 0.24673(19) -0.11365(16) 0.0519(5) Uani d . 1 1 . .
H H23A 0.9109 0.2038 -0.1153 0.062 Uiso calc R 1 1 . .
H H23B 0.7963 0.1934 -0.1660 0.062 Uiso calc R 1 1 . .
C C24 0.9392(2) 0.3522(2) -0.14084(19) 0.0623(6) Uani d . 1 1 . .
H H24A 1.0037 0.4109 -0.0844 0.075 Uiso calc R 1 1 . .
H H24B 0.8910 0.3886 -0.1492 0.075 Uiso calc R 1 1 . .
C C25 0.9891(2) 0.3205(2) -0.23854(19) 0.0661(7) Uani d . 1 1 . .
H H25A 1.0466 0.3938 -0.2430 0.079 Uiso calc R 1 1 . .
H H25B 1.0299 0.2762 -0.2329 0.079 Uiso calc R 1 1 . .
C C26 0.9001(2) 0.2484(2) -0.33613(19) 0.0630(6) Uani d . 1 1 . .
H H26A 0.8665 0.2967 -0.3464 0.076 Uiso calc R 1 1 . .
H H26B 0.8372 0.1801 -0.3284 0.076 Uiso calc R 1 1 . .
C C27 0.9479(3) 0.2039(3) -0.4314(2) 0.0736(7) Uani d . 1 1 . .
H H27A 1.0097 0.2722 -0.4402 0.088 Uiso calc R 1 1 . .
H H27B 0.9829 0.1568 -0.4208 0.088 Uiso calc R 1 1 . .
C C28 0.8573(3) 0.1300(4) -0.5278(2) 0.1048(11) Uani d . 1 1 . .
H H28A 0.7946 0.0634 -0.5192 0.157 Uiso calc R 1 1 . .
H H28B 0.8926 0.1015 -0.5837 0.157 Uiso calc R 1 1 . .
H H28C 0.8268 0.1779 -0.5421 0.157 Uiso calc R 1 1 . .
C C29 0.64286(17) 0.06309(16) 0.12104(15) 0.0434(5) Uani d . 1 1 . .
H H29A 0.5724 0.0263 0.0702 0.052 Uiso calc R 1 1 . .
H H29B 0.6819 0.0135 0.1000 0.052 Uiso calc R 1 1 . .
C C30 0.6060(2) 0.0617(2) 0.22205(18) 0.0579(6) Uani d . 1 1 . .
H H30A 0.5611 0.1055 0.2415 0.069 Uiso calc R 1 1 . .
H H30B 0.6755 0.1015 0.2746 0.069 Uiso calc R 1 1 . .
C C31 0.5322(2) -0.0648(2) 0.21612(19) 0.0660(7) Uani d . 1 1 . .
H H31A 0.4593 -0.1009 0.1685 0.079 Uiso calc R 1 1 . .
H H31B 0.5738 -0.1105 0.1883 0.079 Uiso calc R 1 1 . .
C C32 0.5034(3) -0.0744(2) 0.3151(2) 0.0753(8) Uani d . 1 1 . .
H H32A 0.4544 -0.0361 0.3393 0.090 Uiso calc R 1 1 . .
H H32B 0.5757 -0.0311 0.3650 0.090 Uiso calc R 1 1 . .
C C33 0.4407(3) -0.2015(2) 0.3100(2) 0.0767(8) Uani d . 1 1 . .
H H33A 0.3659 -0.2436 0.2637 0.092 Uiso calc R 1 1 . .
H H33B 0.4872 -0.2416 0.2819 0.092 Uiso calc R 1 1 . .
C C34 0.4194(2) -0.2087(2) 0.4121(2) 0.0715(7) Uani d . 1 1 . .
H H34A 0.3710 -0.1703 0.4391 0.086 Uiso calc R 1 1 . .
H H34B 0.4941 -0.1640 0.4588 0.086 Uiso calc R 1 1 . .
C C35 0.3606(3) -0.3333(2) 0.4101(2) 0.0738(7) Uani d . 1 1 . .
H H35A 0.2863 -0.3786 0.3626 0.089 Uiso calc R 1 1 . .
H H35B 0.4096 -0.3713 0.3847 0.089 Uiso calc R 1 1 . .
C C36 0.3384(3) -0.3377(3) 0.5127(2) 0.0866(9) Uani d . 1 1 . .
H H36A 0.4112 -0.2912 0.5607 0.130 Uiso calc R 1 1 . .
H H36B 0.3048 -0.4189 0.5070 0.130 Uiso calc R 1 1 . .
H H36C 0.2850 -0.3058 0.5361 0.130 Uiso calc R 1 1 . .
B B2 0.4188(2) 0.3322(2) 0.08212(19) 0.0488(6) Uani d . 1 1 A .
C C38 0.2767(2) 0.3777(2) 0.0435(2) 0.0611(6) Uani d D 1 1 . .
C C39 0.2543(2) 0.2548(3) -0.0344(2) 0.0851(9) Uani d DU 1 1 A .
C C40 0.1778(6) 0.3834(9) 0.0988(9) 0.093(3) Uani d PD 0.67(3) 1 A 1
H H40A 0.1623 0.3371 0.1402 0.139 Uiso calc PR 0.67(3) 1 A 1
H H40B 0.1084 0.3520 0.0496 0.139 Uiso calc PR 0.67(3) 1 A 1
H H40C 0.1997 0.4648 0.1418 0.139 Uiso calc PR 0.67(3) 1 A 1
C C41 0.3233(13) 0.4701(11) -0.0030(10) 0.127(4) Uani d PD 0.67(3) 1 A 1
H H41A 0.3515 0.5482 0.0499 0.191 Uiso calc PR 0.67(3) 1 A 1
H H41B 0.2615 0.4562 -0.0519 0.191 Uiso calc PR 0.67(3) 1 A 1
H H41C 0.3865 0.4647 -0.0367 0.191 Uiso calc PR 0.67(3) 1 A 1
C C42 0.1504(5) 0.1564(5) -0.0060(6) 0.103(2) Uani d PDU 0.568(10) 1 A 1
H H42A 0.1427 0.0790 -0.0461 0.154 Uiso calc PR 0.568(10) 1 A 1
H H42B 0.0782 0.1582 -0.0201 0.154 Uiso calc PR 0.568(10) 1 A 1
H H42C 0.1677 0.1729 0.0655 0.154 Uiso calc PR 0.568(10) 1 A 1
C C43 0.2241(8) 0.2131(9) -0.1497(3) 0.118(3) Uani d PDU 0.568(10) 1 A 1
H H43A 0.2893 0.2610 -0.1738 0.177 Uiso calc PR 0.568(10) 1 A 1
H H43B 0.1563 0.2208 -0.1668 0.177 Uiso calc PR 0.568(10) 1 A 1
H H43C 0.2076 0.1311 -0.1816 0.177 Uiso calc PR 0.568(10) 1 A 1
C C40' 0.1934(17) 0.362(2) 0.1209(16) 0.141(10) Uani d PD 0.33(3) 1 A 2
H H40D 0.1866 0.2978 0.1389 0.211 Uiso calc PR 0.33(3) 1 A 2
H H40E 0.1174 0.3454 0.0909 0.211 Uiso calc PR 0.33(3) 1 A 2
H H40F 0.2242 0.4347 0.1813 0.211 Uiso calc PR 0.33(3) 1 A 2
C C41' 0.2797(18) 0.4763(12) 0.0103(13) 0.072(4) Uani d PD 0.33(3) 1 A 2
H H41D 0.2870 0.5429 0.0695 0.108 Uiso calc PR 0.33(3) 1 A 2
H H41E 0.2084 0.4457 -0.0362 0.108 Uiso calc PR 0.33(3) 1 A 2
H H41F 0.3456 0.5017 -0.0231 0.108 Uiso calc PR 0.33(3) 1 A 2
C C42' 0.1352(6) 0.1440(7) -0.0788(11) 0.140(5) Uani d PDU 0.432(10) 1 A 2
H H42D 0.1411 0.0880 -0.1400 0.210 Uiso calc PR 0.432(10) 1 A 2
H H42E 0.0778 0.1662 -0.0948 0.210 Uiso calc PR 0.432(10) 1 A 2
H H42F 0.1119 0.1081 -0.0296 0.210 Uiso calc PR 0.432(10) 1 A 2
C C43' 0.2997(9) 0.2856(9) -0.1295(6) 0.102(3) Uani d PDU 0.432(10) 1 A 2
H H43D 0.3716 0.3590 -0.1061 0.153 Uiso calc PR 0.432(10) 1 A 2
H H43E 0.2416 0.2938 -0.1645 0.153 Uiso calc PR 0.432(10) 1 A 2
H H43F 0.3133 0.2225 -0.1755 0.153 Uiso calc PR 0.432(10) 1 A 2
O O1 1.18195(12) 0.31982(13) 0.41729(11) 0.0534(4) Uani d . 1 1 . .
O O2 1.12008(13) 0.17226(13) 0.25826(11) 0.0565(4) Uani d . 1 1 . .
O O3 0.37970(16) 0.41406(17) 0.11369(14) 0.0825(6) Uani d . 1 1 A .
O O4 0.35039(15) 0.23804(16) -0.00401(14) 0.0759(5) Uani d . 1 1 . .

loop_
_atom_site_aniso_label
_atom_site_aniso_U_11
_atom_site_aniso_U_22
_atom_site_aniso_U_33
_atom_site_aniso_U_12
_atom_site_aniso_U_13
_atom_site_aniso_U_23
C1 0.0436(14) 0.0717(17) 0.116(2) 0.0235(13) 0.0014(14) 0.0286(16)
C2 0.107(2) 0.138(3) 0.0654(18) 0.092(2) -0.0010(16) 0.0268(17)
C3 0.0499(13) 0.0632(14) 0.0600(14) 0.0372(11) -0.0022(10) 0.0145(11)
C4 0.0532(13) 0.0539(12) 0.0622(14) 0.0331(11) 0.0056(10) 0.0195(10)
C5 0.091(2) 0.090(2) 0.084(2) 0.0639(18) 0.0190(16) 0.0163(16)
C6 0.092(2) 0.0718(18) 0.128(3) 0.0404(17) 0.021(2) 0.0540(19)
B1 0.0374(12) 0.0436(12) 0.0424(12) 0.0184(10) 0.0037(9) 0.0155(10)
C8 0.0338(10) 0.0447(10) 0.0380(10) 0.0168(8) 0.0040(8) 0.0181(8)
C9 0.0368(10) 0.0445(10) 0.0344(10) 0.0140(8) -0.0052(8) 0.0099(8)
C10 0.0433(11) 0.0381(10) 0.0355(10) 0.0187(9) 0.0009(8) 0.0078(8)
C11 0.0328(9) 0.0358(9) 0.0310(9) 0.0147(8) 0.0046(7) 0.0136(7)
C12 0.0320(9) 0.0358(9) 0.0309(9) 0.0141(8) 0.0020(7) 0.0116(7)
C13 0.0374(10) 0.0373(9) 0.0380(10) 0.0188(8) 0.0038(8) 0.0116(8)
C14 0.0349(10) 0.0385(9) 0.0340(9) 0.0180(8) 0.0074(7) 0.0161(8)
C15 0.0329(9) 0.0374(9) 0.0360(10) 0.0164(8) 0.0048(7) 0.0155(8)
C16 0.0339(10) 0.0426(10) 0.0380(10) 0.0164(8) 0.0000(8) 0.0130(8)
C17 0.0390(10) 0.0513(11) 0.0453(11) 0.0253(9) 0.0095(9) 0.0221(9)
C18 0.0466(11) 0.0503(11) 0.0500(12) 0.0313(10) 0.0127(9) 0.0187(9)
C19 0.0435(11) 0.0400(10) 0.0393(10) 0.0219(9) 0.0056(8) 0.0098(8)
C20 0.0341(10) 0.0360(9) 0.0338(9) 0.0170(8) -0.0020(7) 0.0091(7)
C21 0.0447(11) 0.0439(10) 0.0316(10) 0.0230(9) -0.0018(8) 0.0061(8)
C22 0.0527(12) 0.0509(11) 0.0431(11) 0.0268(10) 0.0098(9) 0.0161(9)
C23 0.0562(13) 0.0553(12) 0.0463(12) 0.0272(11) 0.0125(10) 0.0202(10)
C24 0.0646(15) 0.0573(13) 0.0606(14) 0.0241(12) 0.0139(12) 0.0234(11)
C25 0.0584(15) 0.0766(16) 0.0697(16) 0.0271(13) 0.0222(12) 0.0407(13)
C26 0.0633(15) 0.0770(16) 0.0669(15) 0.0385(13) 0.0224(12) 0.0398(13)
C27 0.0791(18) 0.0840(18) 0.0736(17) 0.0409(15) 0.0347(15) 0.0437(15)
C28 0.110(3) 0.140(3) 0.069(2) 0.063(2) 0.0244(19) 0.040(2)
C29 0.0393(11) 0.0372(10) 0.0450(11) 0.0138(8) -0.0050(8) 0.0115(8)
C30 0.0544(13) 0.0518(12) 0.0603(14) 0.0151(11) 0.0057(11) 0.0262(11)
C31 0.0634(15) 0.0588(14) 0.0667(16) 0.0162(12) 0.0050(12) 0.0300(12)
C32 0.0764(18) 0.0681(16) 0.0673(16) 0.0176(14) 0.0081(13) 0.0311(13)
C33 0.0750(18) 0.0675(16) 0.0829(19) 0.0230(14) 0.0168(15) 0.0367(14)
C34 0.0692(17) 0.0677(15) 0.0754(17) 0.0263(13) 0.0072(13) 0.0324(13)
C35 0.0725(17) 0.0656(16) 0.0860(19) 0.0290(14) 0.0127(14) 0.0359(14)
C36 0.087(2) 0.096(2) 0.085(2) 0.0403(17) 0.0201(16) 0.0460(17)
B2 0.0443(13) 0.0602(14) 0.0517(14) 0.0297(12) 0.0098(11) 0.0253(12)
C38 0.0472(13) 0.0878(17) 0.0750(16) 0.0436(13) 0.0127(11) 0.0449(14)
C39 0.0682(17) 0.108(2) 0.0802(18) 0.0588(16) -0.0179(13) 0.0149(15)
C40 0.075(4) 0.129(6) 0.094(5) 0.064(4) 0.032(3) 0.043(4)
C41 0.097(7) 0.164(8) 0.174(8) 0.059(6) 0.037(6) 0.126(7)
C42 0.080(4) 0.091(4) 0.114(5) 0.032(3) -0.003(3) 0.023(3)
C43 0.110(5) 0.144(5) 0.096(4) 0.073(4) -0.013(3) 0.024(3)
C40' 0.101(11) 0.29(3) 0.166(17) 0.136(16) 0.081(12) 0.18(2)
C41' 0.064(8) 0.085(7) 0.095(8) 0.044(6) 0.022(6) 0.053(6)
C42' 0.127(6) 0.144(6) 0.148(7) 0.072(5) -0.012(4) 0.043(4)
C43' 0.111(5) 0.110(5) 0.087(5) 0.069(4) -0.008(3) 0.017(3)
O1 0.0498(8) 0.0613(9) 0.0492(9) 0.0370(7) -0.0065(7) 0.0071(7)
O2 0.0565(9) 0.0565(9) 0.0517(9) 0.0333(8) -0.0054(7) 0.0066(7)
O3 0.0767(12) 0.0906(13) 0.0821(13) 0.0640(11) -0.0161(9) 0.0031(10)
O4 0.0681(11) 0.0818(12) 0.0751(12) 0.0503(10) -0.0183(9) 0.0075(9)

loop_
_atom_type_symbol
_atom_type_description
_atom_type_scat_dispersion_real
_atom_type_scat_dispersion_imag
_atom_type_scat_source
C C 0.0033 0.0016 'International Tables Vol C Tables 4.2.6.8 and 6.1.1.4'
H H 0.0000 0.0000 'International Tables Vol C Tables 4.2.6.8 and 6.1.1.4'
O O 0.0106 0.0060 'International Tables Vol C Tables 4.2.6.8 and 6.1.1.4'
B B 0.0013 0.0007 'International Tables Vol C Tables 4.2.6.8 and 6.1.1.4'

loop_
_geom_angle_atom_site_label_1
_geom_angle_atom_site_label_2
_geom_angle_atom_site_label_3
_geom_angle
C3 C1 H1A 109.5
C3 C1 H1B 109.5
H1A C1 H1B 109.5
C3 C1 H1C 109.5
H1A C1 H1C 109.5
H1B C1 H1C 109.5
C3 C2 H2A 109.5
C3 C2 H2B 109.5
H2A C2 H2B 109.5
C3 C2 H2C 109.5
H2A C2 H2C 109.5
H2B C2 H2C 109.5
O1 C3 C2 108.58(19)
O1 C3 C1 106.07(19)
C2 C3 C1 110.8(2)
O1 C3 C4 102.25(16)
C2 C3 C4 115.6(2)
C1 C3 C4 112.7(2)
O2 C4 C6 106.18(19)
O2 C4 C5 109.11(19)
C6 C4 C5 110.3(2)
O2 C4 C3 102.21(15)
C6 C4 C3 113.6(2)
C5 C4 C3 114.7(2)
C4 C5 H5A 109.5
C4 C5 H5B 109.5
H5A C5 H5B 109.5
C4 C5 H5C 109.5
H5A C5 H5C 109.5
H5B C5 H5C 109.5
C4 C6 H6A 109.5
C4 C6 H6B 109.5
H6A C6 H6B 109.5
C4 C6 H6C 109.5
H6A C6 H6C 109.5
H6B C6 H6C 109.5
O1 B1 O2 113.09(17)
O1 B1 C8 123.48(18)
O2 B1 C8 123.43(18)
C13 C8 C9 118.03(17)
C13 C8 B1 121.32(17)
C9 C8 B1 120.64(17)
C10 C9 C8 122.08(17)
C10 C9 H9 119.0
C8 C9 H9 119.0
C9 C10 C11 119.10(17)
C9 C10 H10 120.4
C11 C10 H10 120.4
C10 C11 C12 120.32(16)
C10 C11 C14 131.25(16)
C12 C11 C14 108.43(15)
C13 C12 C11 119.79(16)
C13 C12 C20 129.21(16)
C11 C12 C20 110.98(15)
C12 C13 C8 120.66(17)
C12 C13 H13 119.7
C8 C13 H13 119.7
C19 C14 C15 120.54(17)
C19 C14 C11 131.07(17)
C15 C14 C11 108.39(15)
C16 C15 C14 119.77(17)
C16 C15 C20 129.12(16)
C14 C15 C20 111.11(15)
C15 C16 C17 120.61(18)
C15 C16 H16 119.7
C17 C16 H16 119.7
C16 C17 C18 118.28(17)
C16 C17 B2 120.65(18)
C18 C17 B2 121.05(18)
C19 C18 C17 121.97(18)
C19 C18 H18 119.0
C17 C18 H18 119.0
C18 C19 C14 118.83(18)
C18 C19 H19 120.6
C14 C19 H19 120.6
C12 C20 C15 101.09(13)
C12 C20 C29 111.91(14)
C15 C20 C29 112.12(15)
C12 C20 C21 111.41(14)
C15 C20 C21 111.89(14)
C29 C20 C21 108.36(14)
C22 C21 C20 116.96(15)
C22 C21 H21A 108.1
C20 C21 H21A 108.1
C22 C21 H21B 108.1
C20 C21 H21B 108.1
H21A C21 H21B 107.3
C21 C22 C23 112.03(17)
C21 C22 H22A 109.2
C23 C22 H22A 109.2
C21 C22 H22B 109.2
C23 C22 H22B 109.2
H22A C22 H22B 107.9
C24 C23 C22 115.48(18)
C24 C23 H23A 108.4
C22 C23 H23A 108.4
C24 C23 H23B 108.4
C22 C23 H23B 108.4
H23A C23 H23B 107.5
C23 C24 C25 113.9(2)
C23 C24 H24A 108.8
C25 C24 H24A 108.8
C23 C24 H24B 108.8
C25 C24 H24B 108.8
H24A C24 H24B 107.7
C26 C25 C24 115.2(2)
C26 C25 H25A 108.5
C24 C25 H25A 108.5
C26 C25 H25B 108.5
C24 C25 H25B 108.5
H25A C25 H25B 107.5
C25 C26 C27 114.9(2)
C25 C26 H26A 108.6
C27 C26 H26A 108.6
C25 C26 H26B 108.6
C27 C26 H26B 108.6
H26A C26 H26B 107.5
C28 C27 C26 114.1(2)
C28 C27 H27A 108.7
C26 C27 H27A 108.7
C28 C27 H27B 108.7
C26 C27 H27B 108.7
H27A C27 H27B 107.6
C27 C28 H28A 109.5
C27 C28 H28B 109.5
H28A C28 H28B 109.5
C27 C28 H28C 109.5
H28A C28 H28C 109.5
H28B C28 H28C 109.5
C30 C29 C20 116.80(16)
C30 C29 H29A 108.1
C20 C29 H29A 108.1
C30 C29 H29B 108.1
C20 C29 H29B 108.1
H29A C29 H29B 107.3
C29 C30 C31 111.86(19)
C29 C30 H30A 109.2
C31 C30 H30A 109.2
C29 C30 H30B 109.2
C31 C30 H30B 109.2
H30A C30 H30B 107.9
C32 C31 C30 115.2(2)
C32 C31 H31A 108.5
C30 C31 H31A 108.5
C32 C31 H31B 108.5
C30 C31 H31B 108.5
H31A C31 H31B 107.5
C31 C32 C33 114.5(2)
C31 C32 H32A 108.6
C33 C32 H32A 108.6
C31 C32 H32B 108.6
C33 C32 H32B 108.6
H32A C32 H32B 107.6
C34 C33 C32 113.5(2)
C34 C33 H33A 108.9
C32 C33 H33A 108.9
C34 C33 H33B 108.9
C32 C33 H33B 108.9
H33A C33 H33B 107.7
C33 C34 C35 114.8(2)
C33 C34 H34A 108.6
C35 C34 H34A 108.6
C33 C34 H34B 108.6
C35 C34 H34B 108.6
H34A C34 H34B 107.5
C36 C35 C34 113.5(2)
C36 C35 H35A 108.9
C34 C35 H35A 108.9
C36 C35 H35B 108.9
C34 C35 H35B 108.9
H35A C35 H35B 107.7
C35 C36 H36A 109.5
C35 C36 H36B 109.5
H36A C36 H36B 109.5
C35 C36 H36C 109.5
H36A C36 H36C 109.5
H36B C36 H36C 109.5
O3 B2 O4 112.59(19)
O3 B2 C17 123.8(2)
O4 B2 C17 123.6(2)
O3 C38 C41 100.9(6)
O3 C38 C40 111.6(6)
C41 C38 C40 111.6(5)
O3 C38 C39 103.50(17)
C41 C38 C39 110.9(7)
C40 C38 C39 116.9(4)
O3 C38 C40' 95.2(9)
C41 C38 C40' 130.8(8)
C40 C38 C40' 21.6(6)
C39 C38 C40' 109.9(10)
O3 C38 C41' 114.2(7)
C41 C38 C41' 23.4(4)
C40 C38 C41' 88.4(5)
C39 C38 C41' 122.2(7)
C40' C38 C41' 108.5(7)
O4 C39 C43 112.3(3)
O4 C39 C42' 116.9(5)
C43 C39 C42' 68.3(5)
O4 C39 C38 104.88(19)
C43 C39 C38 125.0(4)
C42' C39 C38 126.3(5)
O4 C39 C43' 97.1(4)
C43 C39 C43' 36.8(4)
C42' C39 C43' 105.0(5)
C38 C39 C43' 101.5(4)
O4 C39 C42 99.1(3)
C43 C39 C42 104.9(4)
C42' C39 C42 36.9(4)
C38 C39 C42 107.5(3)
C43' C39 C42 141.6(4)
C38 C40 H40A 109.5
C38 C40 H40B 109.5
C38 C40 H40C 109.5
C38 C41 H41A 109.5
C38 C41 H41B 109.5
C38 C41 H41C 109.5
C39 C42 H42A 109.5
C39 C42 H42B 109.5
C39 C42 H42C 109.5
C39 C43 H43A 109.5
C39 C43 H43B 109.5
C39 C43 H43C 109.5
C38 C40' H40D 109.5
C38 C40' H40E 109.5
H40D C40' H40E 109.5
C38 C40' H40F 109.5
H40D C40' H40F 109.5
H40E C40' H40F 109.5
C38 C41' H41D 109.5
C38 C41' H41E 109.5
H41D C41' H41E 109.5
C38 C41' H41F 109.5
H41D C41' H41F 109.5
H41E C41' H41F 109.5
C39 C42' H42D 109.5
C39 C42' H42E 109.5
H42D C42' H42E 109.5
C39 C42' H42F 109.5
H42D C42' H42F 109.5
H42E C42' H42F 109.5
C39 C43' H43D 109.5
C39 C43' H43E 109.5
H43D C43' H43E 109.5
C39 C43' H43F 109.5
H43D C43' H43F 109.5
H43E C43' H43F 109.5
B1 O1 C3 107.17(16)
B1 O2 C4 107.55(16)
B2 O3 C38 109.98(19)
B2 O4 C39 108.92(19)

loop_
_geom_bond_atom_site_label_1
_geom_bond_atom_site_label_2
_geom_bond_distance
C1 C3 1.530(4)
C1 H1A 0.9600
C1 H1B 0.9600
C1 H1C 0.9600
C2 C3 1.505(4)
C2 H2A 0.9600
C2 H2B 0.9600
C2 H2C 0.9600
C3 O1 1.462(2)
C3 C4 1.554(3)
C4 O2 1.456(2)
C4 C6 1.509(4)
C4 C5 1.519(4)
C5 H5A 0.9600
C5 H5B 0.9600
C5 H5C 0.9600
C6 H6A 0.9600
C6 H6B 0.9600
C6 H6C 0.9600
B1 O1 1.362(3)
B1 O2 1.362(3)
B1 C8 1.551(3)
C8 C13 1.401(3)
C8 C9 1.404(3)
C9 C10 1.377(3)
C9 H9 0.9300
C10 C11 1.388(3)
C10 H10 0.9300
C11 C12 1.406(2)
C11 C14 1.467(2)
C12 C13 1.385(2)
C12 C20 1.522(2)
C13 H13 0.9300
C14 C19 1.391(3)
C14 C15 1.401(2)
C15 C16 1.383(2)
C15 C20 1.526(2)
C16 C17 1.400(3)
C16 H16 0.9300
C17 C18 1.401(3)
C17 B2 1.556(3)
C18 C19 1.378(3)
C18 H18 0.9300
C19 H19 0.9300
C20 C29 1.538(3)
C20 C21 1.546(3)
C21 C22 1.512(3)
C21 H21A 0.9700
C21 H21B 0.9700
C22 C23 1.521(3)
C22 H22A 0.9700
C22 H22B 0.9700
C23 C24 1.510(3)
C23 H23A 0.9700
C23 H23B 0.9700
C24 C25 1.530(3)
C24 H24A 0.9700
C24 H24B 0.9700
C25 C26 1.501(4)
C25 H25A 0.9700
C25 H25B 0.9700
C26 C27 1.522(3)
C26 H26A 0.9700
C26 H26B 0.9700
C27 C28 1.500(4)
C27 H27A 0.9700
C27 H27B 0.9700
C28 H28A 0.9600
C28 H28B 0.9600
C28 H28C 0.9600
C29 C30 1.512(3)
C29 H29A 0.9700
C29 H29B 0.9700
C30 C31 1.522(3)
C30 H30A 0.9700
C30 H30B 0.9700
C31 C32 1.485(4)
C31 H31A 0.9700
C31 H31B 0.9700
C32 C33 1.520(4)
C32 H32A 0.9700
C32 H32B 0.9700
C33 C34 1.501(4)
C33 H33A 0.9700
C33 H33B 0.9700
C34 C35 1.505(4)
C34 H34A 0.9700
C34 H34B 0.9700
C35 C36 1.498(4)
C35 H35A 0.9700
C35 H35B 0.9700
C36 H36A 0.9600
C36 H36B 0.9600
C36 H36C 0.9600
B2 O3 1.345(3)
B2 O4 1.350(3)
C38 O3 1.438(3)
C38 C41 1.509(6)
C38 C40 1.511(5)
C38 C39 1.536(4)
C38 C40' 1.537(9)
C38 C41' 1.545(8)
C39 O4 1.438(3)
C39 C43 1.518(4)
C39 C42' 1.527(4)
C39 C43' 1.585(4)
C39 C42 1.596(4)
C40 H40A 0.9600
C40 H40B 0.9600
C40 H40C 0.9600
C41 H41A 0.9600
C41 H41B 0.9600
C41 H41C 0.9600
C42 H42A 0.9600
C42 H42B 0.9600
C42 H42C 0.9600
C43 H43A 0.9600
C43 H43B 0.9600
C43 H43C 0.9600
C40' H40D 0.9600
C40' H40E 0.9600
C40' H40F 0.9600
C41' H41D 0.9600
C41' H41E 0.9600
C41' H41F 0.9600
C42' H42D 0.9600
C42' H42E 0.9600
C42' H42F 0.9600
C43' H43D 0.9600
C43' H43E 0.9600
C43' H43F 0.9600
